data_4322542
loop_
_publ_author_name
'Peter A. Tanner'
'Thomas C. W. Mak'

_publ_section_title
;
 Synthesis, Structure, and Spectroscopy of Rare Earth Hypophosphites. 2.
 Uranyl Hypophosphite Monohydrate and Uranyl Hypophosphite-Hypophosphorous
 Acid (1/1)
;
_journal_name_full 'Inorganic Chemistry'
_journal_page_first 6024
_journal_page_last 6031
_journal_paper_doi 10.1021/ic990188r
_journal_volume 38
_journal_year 1999
_chemical_formula_sum 'H6 O7 P2 U'
_chemical_formula_weight 418.02
_chemical_name_systematic
; 
 ? 
;
_space_group_IT_number 14
_symmetry_cell_setting monoclinic
_symmetry_space_group_name_Hall '-P 2yn'
_symmetry_space_group_name_H-M 'P 1 21/n 1'
_atom_sites_solution_hydrogens geom
_atom_sites_solution_primary direct
_atom_sites_solution_secondary difmap
_audit_creation_method SHELXL-97
_cell_angle_alpha 90.00
_cell_angle_beta 92.33(3)
_cell_angle_gamma 90.00
_cell_formula_units_Z 4
_cell_length_a 7.686(2)
_cell_length_b 9.275(2)
_cell_length_c 11.027(2)
_cell_measurement_temperature 293(2)
_cell_volume 785.4(3)
_computing_structure_refinement 'SHELXL-97 (Sheldrick, 1997)'
_computing_structure_solution 'SHELXS-97 (Sheldrick, 1990)'
_diffrn_ambient_temperature 293(2)
_diffrn_measured_fraction_theta_full 0.634
_diffrn_measured_fraction_theta_max 0.634
_diffrn_radiation_monochromator graphite
_diffrn_radiation_source 'fine-focus sealed tube'
_diffrn_radiation_type MoK\a
_diffrn_radiation_wavelength 0.71073
_diffrn_reflns_av_R_equivalents 0.0000
_diffrn_reflns_av_sigmaI/netI 0.4401
_diffrn_reflns_limit_h_max 15
_diffrn_reflns_limit_h_min -15
_diffrn_reflns_limit_k_max 22
_diffrn_reflns_limit_k_min 0
_diffrn_reflns_limit_l_max 26
_diffrn_reflns_limit_l_min 0
_diffrn_reflns_number 7210
_diffrn_reflns_theta_full 57.50
_diffrn_reflns_theta_max 57.50
_diffrn_reflns_theta_min 2.87
_exptl_absorpt_coefficient_mu 21.059
_exptl_crystal_density_diffrn 3.535
_exptl_crystal_density_method 'not measured'
_exptl_crystal_F_000 736
_refine_diff_density_max 3.144
_refine_diff_density_min -5.284
_refine_diff_density_rms 0.514
_refine_ls_extinction_method none
_refine_ls_goodness_of_fit_ref 0.856
_refine_ls_hydrogen_treatment mixed
_refine_ls_matrix_type full
_refine_ls_number_parameters 91
_refine_ls_number_reflns 7210
_refine_ls_number_restraints 23
_refine_ls_restrained_S_all 0.855
_refine_ls_R_factor_all 0.3352
_refine_ls_R_factor_gt 0.0679
_refine_ls_shift/su_max 0.000
_refine_ls_shift/su_mean 0.000
_refine_ls_structure_factor_coef Fsqd
_refine_ls_weighting_details 'w=1/[\s^2^(Fo^2^)+(0.0723P)^2^+0.0000P] where P=(Fo^2^+2Fc^2^)/3'
_refine_ls_weighting_scheme calc
_refine_ls_wR_factor_gt 0.1388
_refine_ls_wR_factor_ref 0.2033
_reflns_number_gt 2017
_reflns_number_total 7210
_reflns_threshold_expression >2sigma(I)
_cod_data_source_file ic990188r_2.cif
_cod_data_source_block uhpaw
_cod_depositor_comments
;
The following automatic conversions were performed:

'_refine_ls_weighting_scheme' value 'calc
w=1/[\s^2^(Fo^2^)+(0.0723P)^2^+0.0000P] where P=(Fo^2^+2Fc^2^)/3' was
changed to 'calc'. New tag '_refine_ls_weighting_details' was
created. The value of the new tag was set to
'w=1/[\s^2^(Fo^2^)+(0.0723P)^2^+0.0000P] where P=(Fo^2^+2Fc^2^)/3'.

Automatic conversion script
Id: cif_fix_values 3143 2015-03-26 13:38:13Z robertas 
;
_cod_database_code 4322542

loop_
_symmetry_equiv_pos_as_xyz
'x, y, z'
'-x+1/2, y+1/2, -z+1/2'
'-x, -y, -z'
'x-1/2, -y-1/2, z-1/2'

loop_
_atom_site_label
_atom_site_type_symbol
_atom_site_fract_x
_atom_site_fract_y
_atom_site_fract_z
_atom_site_U_iso_or_equiv
_atom_site_adp_type
_atom_site_occupancy
_atom_site_calc_flag
_atom_site_refinement_flags
_atom_site_disorder_assembly
_atom_site_disorder_group
U1 U 0.21850(5) 0.23446(4) 0.44329(3) 0.02260(11) Uani 1 d U . .
O1 O 0.3441(12) 0.3195(9) 0.3313(7) 0.0345(18) Uani 1 d U . .
O2 O 0.0937(12) 0.1492(10) 0.5535(8) 0.0380(19) Uani 1 d U . .
P1 P 0.6514(4) 0.1433(3) 0.5481(3) 0.0250(5) Uani 1 d U . .
O3 O 0.4781(11) 0.2183(9) 0.5651(7) 0.0307(16) Uani 1 d U . .
O4 O 0.6600(12) -0.0073(8) 0.5970(8) 0.0321(17) Uani 1 d U . .
P2 P 0.1324(6) 0.5156(4) 0.6586(3) 0.0469(10) Uani 1 d U . .
O5 O 0.2358(12) 0.4419(10) 0.5625(8) 0.040(2) Uani 1 d U . .
O6 O 0.0304(15) 0.6424(11) 0.6178(9) 0.052(3) Uani 1 d U . .
O1W O 0.0543(13) 0.1052(8) 0.2721(8) 0.037(2) Uani 1 d U . .

loop_
_atom_site_aniso_label
_atom_site_aniso_U_11
_atom_site_aniso_U_22
_atom_site_aniso_U_33
_atom_site_aniso_U_23
_atom_site_aniso_U_13
_atom_site_aniso_U_12
U1 0.02417(18) 0.01854(15) 0.02484(16) -0.00075(15) -0.00198(11) 0.00705(16)
O1 0.041(5) 0.029(4) 0.033(4) 0.006(3) 0.003(3) 0.001(3)
O2 0.036(5) 0.044(5) 0.035(4) 0.005(4) 0.011(4) 0.002(4)
P1 0.0282(14) 0.0181(11) 0.0284(13) -0.0007(9) -0.0025(11) 0.0029(10)
O3 0.027(3) 0.033(4) 0.032(4) -0.006(3) -0.011(3) 0.013(3)
O4 0.034(5) 0.023(3) 0.039(5) -0.002(3) -0.009(4) 0.007(3)
P2 0.067(3) 0.043(2) 0.0300(16) -0.0051(13) -0.0070(16) 0.0363(19)
O5 0.038(5) 0.030(4) 0.052(5) -0.024(4) -0.003(4) 0.009(3)
O6 0.057(7) 0.041(5) 0.057(6) -0.008(4) -0.020(5) 0.027(5)
O1W 0.057(6) 0.017(3) 0.036(4) -0.002(3) -0.025(4) 0.008(3)

loop_
_atom_type_symbol
_atom_type_description
_atom_type_scat_dispersion_real
_atom_type_scat_dispersion_imag
_atom_type_scat_source
O O 0.0106 0.0060 'International Tables Vol C Tables 4.2.6.8 and 6.1.1.4'
H H 0.0000 0.0000 'International Tables Vol C Tables 4.2.6.8 and 6.1.1.4'
P P 0.1023 0.0942 'International Tables Vol C Tables 4.2.6.8 and 6.1.1.4'
U U -9.6767 9.6646 'International Tables Vol C Tables 4.2.6.8 and 6.1.1.4'

loop_
_geom_angle_atom_site_label_1
_geom_angle_atom_site_label_2
_geom_angle_atom_site_label_3
_geom_angle
_geom_angle_site_symmetry_1
_geom_angle_site_symmetry_3
_geom_angle_publ_flag
O2 U1 O1 179.6(4) . . ?
O2 U1 O6 87.4(4) . 3_566 ?
O1 U1 O6 92.6(4) . 3_566 ?
O2 U1 O5 90.1(4) . . ?
O1 U1 O5 90.3(4) . . ?
O6 U1 O5 77.5(3) 3_566 . ?
O2 U1 O4 87.7(4) . 3_656 ?
O1 U1 O4 92.0(4) . 3_656 ?
O6 U1 O4 136.0(3) 3_566 3_656 ?
O5 U1 O4 146.2(3) . 3_656 ?
O2 U1 O3 92.9(4) . . ?
O1 U1 O3 87.3(4) . . ?
O6 U1 O3 150.3(3) 3_566 . ?
O5 U1 O3 72.8(3) . . ?
O4 U1 O3 73.6(3) 3_656 . ?
O2 U1 O1W 91.9(4) . . ?
O1 U1 O1W 87.7(4) . . ?
O6 U1 O1W 68.5(3) 3_566 . ?
O5 U1 O1W 145.8(3) . . ?
O4 U1 O1W 68.0(3) 3_656 . ?
O3 U1 O1W 141.1(3) . . ?
O4 P1 O3 114.1(5) . . ?
P1 O3 U1 133.0(4) . . ?
P1 O4 U1 141.2(5) . 3_656 ?
O6 P2 O5 115.8(6) . . ?
P2 O5 U1 138.4(6) . . ?
P2 O6 U1 155.4(8) . 3_566 ?

loop_
_geom_bond_atom_site_label_1
_geom_bond_atom_site_label_2
_geom_bond_distance
_geom_bond_site_symmetry_2
_geom_bond_publ_flag
U1 O2 1.766(8) . ?
U1 O1 1.782(8) . ?
U1 O6 2.305(10) 3_566 ?
U1 O5 2.331(8) . ?
U1 O4 2.354(8) 3_656 ?
U1 O3 2.365(8) . ?
U1 O1W 2.530(8) . ?
P1 O4 1.497(8) . ?
P1 O3 1.521(8) . ?
O4 U1 2.354(8) 3_656 ?
P2 O6 1.473(10) . ?
P2 O5 1.513(8) . ?
O6 U1 2.305(10) 3_566 ?
